data_7717885
loop_
_publ_author_name
'Cheng, Xiedong'
'Li, Feifan'
'Huang, Qingqing'
'Pereira, Laura C. J.'
'Cui, Rui'
'Li, Yaping'
'L&#xfc;, Minfeng'

_publ_section_title
;
 Synthesis, structures, and magnetic properties of alkali metal
 manganese(III) fluorophosphates containing low-dimensional <i>S</i> = 2
 spin structures.
;
_journal_name_full 'Dalton transactions (Cambridge, England : 2003)'
_journal_paper_doi 10.1039/d4dt02768j
_journal_year 2025
_chemical_formula_sum 'F7 Mn3 O10 P3 Rb3'
_chemical_formula_weight 807.1
_space_group_IT_number 9
_space_group_name_Hall 'C -2yc'
_space_group_name_H-M_alt 'C 1 c 1'
_symmetry_cell_setting monoclinic
_symmetry_Int_Tables_number 9
_symmetry_space_group_name_Hall 'C -2yc'
_symmetry_space_group_name_H-M 'C 1 c 1'
_cell_angle_alpha 90
_cell_angle_beta 114.201(2)
_cell_angle_gamma 90
_cell_formula_units_Z 4
_cell_length_a 15.1995(5)
_cell_length_b 8.8207(2)
_cell_length_c 12.1813(3)
_cell_measurement_reflns_used 1954
_cell_measurement_temperature 293
_cell_measurement_theta_max 26.6
_cell_measurement_theta_min 4.973
_cell_volume 1489.62(7)
_diffrn_ambient_temperature 293
_diffrn_measured_fraction_theta_full 1
_diffrn_measured_fraction_theta_max 1
_diffrn_measurement_device CCD
_diffrn_measurement_device_type 'Bruker Smart APEX II'
_diffrn_radiation_monochromator graphite
_diffrn_radiation_probe x-ray
_diffrn_radiation_source 'X-ray tube'
_diffrn_radiation_type 'Mo K\a'
_diffrn_radiation_wavelength 0.71073
_diffrn_reflns_av_R_equivalents 0.0603
_diffrn_reflns_av_unetI/netI 0.0675
_diffrn_reflns_limit_h_max 19
_diffrn_reflns_limit_h_min -20
_diffrn_reflns_limit_k_max 11
_diffrn_reflns_limit_k_min -11
_diffrn_reflns_limit_l_max 16
_diffrn_reflns_limit_l_min -12
_diffrn_reflns_number 10505
_diffrn_reflns_theta_full 28.35
_diffrn_reflns_theta_max 28.35
_diffrn_reflns_theta_min 2.94
_exptl_absorpt_coefficient_mu 12.695
_exptl_absorpt_correction_T_max 0.7457
_exptl_absorpt_correction_T_min 0.6015
_exptl_absorpt_correction_type multi-scan
_exptl_absorpt_process_details Bruker
_exptl_crystal_colour 'reddish brown'
_exptl_crystal_density_diffrn 3.5989
_exptl_crystal_description transparent
_exptl_crystal_F_000 1496
_exptl_crystal_size_max 0.086
_exptl_crystal_size_mid 0.054
_exptl_crystal_size_min 0.028
_refine_diff_density_max 1.08
_refine_diff_density_min -1.50
_refine_ls_abs_structure_details '  1160 of Friedel pairs used in the refinement'
_refine_ls_extinction_method none
_refine_ls_goodness_of_fit_gt 2.40
_refine_ls_goodness_of_fit_ref 2.17
_refine_ls_number_constraints 3
_refine_ls_number_parameters 199
_refine_ls_number_reflns 3019
_refine_ls_number_restraints 0
_refine_ls_R_factor_all 0.0858
_refine_ls_R_factor_gt 0.0669
_refine_ls_shift/su_max 0.0471
_refine_ls_shift/su_mean 0.0135
_refine_ls_structure_factor_coef F
_refine_ls_weighting_details w=1/(\s^2^(F)+0.0001F^2^)
_refine_ls_weighting_scheme sigma
_refine_ls_wR_factor_gt 0.0700
_refine_ls_wR_factor_ref 0.0718
_reflns_number_gt 2371
_reflns_number_total 3019
_reflns_threshold_expression I>3\s(I)
_cod_data_source_file d4dt02768j3.txt
_cod_data_source_block Rb3Mn3P3O10F7
_cod_depositor_comments
;
The following automatic conversions were performed:

data item '_diffrn_radiation_probe' value 'X-ray' was changed to
'x-ray' in accordance with the
/home/data/users/saulius/crontab/automatic-downloads/rss-feeds/RSC/lib/dictionaries/cif_core.dic
dictionary named 'cif_core.dic' version 2.4.2 last updated on
2011-04-26.

Automatic conversion script
Id: cif_fix_values 8170 2020-07-09 18:12:32Z antanas 
;
_cod_original_cell_volume 1489.61(7)
_cod_database_code 7717885

loop_
_space_group_symop_id
_space_group_symop_operation_xyz
1 x,y,z
2 x,-y,z+1/2
3 x+1/2,y+1/2,z
4 x+1/2,-y+1/2,z+1/2

loop_
_atom_site_label
_atom_site_type_symbol
_atom_site_fract_x
_atom_site_fract_y
_atom_site_fract_z
_atom_site_adp_type
_atom_site_U_iso_or_equiv
_atom_site_site_symmetry_multiplicity
_atom_site_occupancy
_atom_site_calc_flag
_atom_site_refinement_flags
_atom_site_disorder_assembly
_atom_site_disorder_group
Rb1 Rb 0.17704(12) 0.7157(2) 0.42531(15) Uani 0.0281(8) 4 1 d . . .
Rb2 Rb 0.37734(14) 0.3126(2) 0.42729(16) Uani 0.0285(7) 4 1 d . . .
Rb3 Rb 0.06673(12) 0.2177(2) 0.41598(15) Uani 0.0296(7) 4 1 d . . .
Mn1 Mn 0.17107(14) 1.0459(3) 0.19563(19) Uani 0.0043(7) 4 1 d . . .
Mn2 Mn -0.08163(14) 0.5401(2) 0.18870(19) Uiso 0.0034(5) 4 1 d . . .
Mn3 Mn 0.29387(17) 0.6688(2) 0.1949(2) Uani 0.0047(7) 4 1 d . . .
P1 P 0.3608(3) 0.9207(4) 0.3968(3) Uani 0.0025(12) 4 1 d . . .
P2 P -0.0331(3) 0.9158(5) 0.2129(3) Uani 0.0095(14) 4 1 d . . .
P3 P 0.1321(3) 0.4196(5) 0.2094(3) Uani 0.0093(15) 4 1 d . . .
F1 F 0.0852(6) 1.0800(10) 0.0429(8) Uiso 0.0142(19) 4 1 d . . .
F2 F -0.2168(7) 0.6023(11) 0.1447(8) Uiso 0.023(2) 4 1 d . . .
F3 F 0.0868(7) 0.4196(12) 0.0703(9) Uani 0.026(4) 4 1 d . . .
F4 F 0.3713(6) 0.8179(10) 0.1488(8) Uani 0.018(4) 4 1 d . . .
F5 F 0.2420(6) 0.5983(10) 0.0444(8) Uani 0.015(3) 4 1 d . . .
F6 F -0.0803(7) 0.9172(11) 0.0730(8) Uani 0.021(4) 4 1 d . . .
F7 F 0.1868(6) 0.8318(11) 0.1549(8) Uani 0.021(4) 4 1 d . . .
O1 O 0.3460(7) 0.7556(11) 0.3545(8) Uiso 0.007(2) 4 1 d . . .
O2 O 0.2645(6) 1.0071(11) 0.3574(8) Uiso 0.005(2) 4 1 d . . .
O3 O 0.4283(6) 0.9986(11) 0.3507(8) Uiso 0.0055 4 1 d . . .
O4 O 0.4105(7) 0.9220(12) 0.5319(9) Uani 0.010(4) 4 1 d . . .
O5 O 0.1689(8) 0.2614(13) 0.2491(10) Uani 0.021(4) 4 1 d . . .
O6 O 0.0666(8) 0.9750(15) 0.2519(10) Uani 0.022(4) 4 1 d . . .
O7 O -0.0950(8) 1.0148(13) 0.2518(10) Uiso 0.019(3) 4 1 d . . .
O8 O 0.2142(8) 0.5316(14) 0.2507(10) Uani 0.021(4) 4 1 d . . .
O9 O 0.0537(8) 0.4666(15) 0.2495(10) Uani 0.023(5) 4 1 d . . .
O10 O -0.0341(9) 0.7543(12) 0.2507(10) Uani 0.022(5) 4 1 d . . .

loop_
_atom_site_aniso_label
_atom_site_aniso_type_symbol
_atom_site_aniso_U_11
_atom_site_aniso_U_22
_atom_site_aniso_U_33
_atom_site_aniso_U_12
_atom_site_aniso_U_13
_atom_site_aniso_U_23
Rb1 Rb 0.0317(10) 0.0318(12) 0.0255(10) -0.0049(9) 0.0166(8) -0.0052(9)
Rb2 Rb 0.0366(10) 0.0282(10) 0.0239(10) -0.0034(10) 0.0156(8) -0.0026(9)
Rb3 Rb 0.0287(11) 0.0353(12) 0.0202(10) 0.0047(9) 0.0055(8) 0.0017(9)
Mn1 Mn 0.0034(10) 0.0056(11) 0.0044(11) 0.0025(8) 0.0020(8) 0.0004(9)
Mn3 Mn 0.0078(9) 0.0024(9) 0.0044(10) -0.0003(10) 0.0028(8) -0.0017(10)
P1 P 0.0033(16) 0.0028(16) 0.0027(19) 0.0000(14) 0.0026(14) -0.0003(13)
P2 P 0.015(2) 0.009(2) 0.006(2) 0.0015(17) 0.0051(16) 0.0003(16)
P3 P 0.010(2) 0.014(2) 0.005(2) 0.0005(17) 0.0047(16) -0.0007(17)
F3 F 0.024(5) 0.038(6) 0.013(5) 0.010(5) 0.005(4) -0.004(5)
F4 F 0.025(5) 0.022(5) 0.010(5) 0.011(4) 0.011(4) 0.001(4)
F5 F 0.020(5) 0.014(5) 0.012(5) -0.002(4) 0.009(4) -0.007(4)
F6 F 0.042(6) 0.013(5) 0.006(5) 0.003(4) 0.007(4) -0.002(4)
F7 F 0.015(5) 0.031(6) 0.010(5) -0.005(4) -0.001(4) -0.004(4)
O4 O 0.007(5) 0.011(6) 0.013(6) 0.000(4) 0.006(4) -0.002(5)
O5 O 0.023(6) 0.022(7) 0.011(6) 0.006(5) -0.001(5) 0.007(5)
O6 O 0.021(6) 0.038(8) 0.008(6) -0.010(5) 0.006(5) -0.002(5)
O8 O 0.026(6) 0.027(7) 0.014(6) -0.015(5) 0.012(5) -0.009(5)
O9 O 0.023(6) 0.041(8) 0.010(6) 0.012(6) 0.011(5) 0.006(5)
O10 O 0.045(7) 0.006(6) 0.019(7) -0.004(5) 0.018(6) 0.001(5)

loop_
_atom_type_symbol
_atom_type_scat_dispersion_real
_atom_type_scat_dispersion_imag
_atom_type_scat_source
F 0.0171 0.0103 'International Tables Vol C tables 4.2.6.8 and 6.1.1.1'
Mn 0.3368 0.7283 'International Tables Vol C tables 4.2.6.8 and 6.1.1.1'
O 0.0106 0.0060 'International Tables Vol C tables 4.2.6.8 and 6.1.1.1'
P 0.1023 0.0942 'International Tables Vol C tables 4.2.6.8 and 6.1.1.1'
Rb -0.9393 2.9676 'International Tables Vol C tables 4.2.6.8 and 6.1.1.1'

loop_
_exptl_crystal_face_index_h
_exptl_crystal_face_index_k
_exptl_crystal_face_index_l
_exptl_crystal_face_perp_dist
? ? ? ?

loop_
_geom_angle_atom_site_label_1
_geom_angle_atom_site_label_2
_geom_angle_atom_site_label_3
_geom_angle_site_symmetry_1
_geom_angle_site_symmetry_2
_geom_angle_site_symmetry_3
_geom_angle
_geom_angle_publ_flag
Rb2 Rb1 Rb2 . . 3_455 141.08(6) ?
Rb2 Rb1 Rb3 . . . 60.86(4) ?
Rb2 Rb1 Rb3 . . 1_565 159.70(6) ?
Rb2 Rb1 Mn1 . . . 112.59(7) ?
Rb2 Rb1 Mn1 . . 2_575 129.78(5) ?
Rb2 Rb1 Mn3 . . . 55.72(5) ?
Rb2 Rb1 P1 . . . 81.21(8) ?
Rb2 Rb1 P2 . . . 138.83(9) ?
Rb2 Rb1 P3 . . . 51.29(7) ?
Rb2 Rb1 F1 . . 2_575 152.82(17) ?
Rb2 Rb1 F2 . . 4_565 107.13(19) ?
Rb2 Rb1 F3 . . 2_565 98.8(2) ?
Rb2 Rb1 O8 . . . 42.1(2) ?
Rb2 Rb1 Rb3 3_455 . . 80.25(5) ?
Rb2 Rb1 Rb3 3_455 . 1_565 59.20(4) ?
Rb2 Rb1 Mn1 3_455 . . 97.36(5) ?
Rb2 Rb1 Mn1 3_455 . 2_575 62.53(5) ?
Rb2 Rb1 Mn3 3_455 . . 139.30(5) ?
Rb2 Rb1 P1 3_455 . . 137.54(8) ?
Rb2 Rb1 P2 3_455 . . 48.51(9) ?
Rb2 Rb1 P3 3_455 . . 104.28(8) ?
Rb2 Rb1 F1 3_455 . 2_575 39.89(15) ?
Rb2 Rb1 F2 3_455 . 4_565 93.9(2) ?
Rb2 Rb1 F3 3_455 . 2_565 50.42(19) ?
Rb2 Rb1 O8 3_455 . . 126.3(2) ?
Rb3 Rb1 Rb3 . . 1_565 139.36(6) ?
Rb3 Rb1 Mn1 . . . 139.25(5) ?
Rb3 Rb1 Mn1 . . 2_575 112.96(6) ?
Rb3 Rb1 Mn3 . . . 98.43(6) ?
Rb3 Rb1 P1 . . . 141.48(9) ?
Rb3 Rb1 P2 . . . 103.68(8) ?
Rb3 Rb1 P3 . . . 48.52(8) ?
Rb3 Rb1 F1 . . 2_575 110.17(19) ?
Rb3 Rb1 F2 . . 4_565 125.9(2) ?
Rb3 Rb1 F3 . . 2_565 51.3(2) ?
Rb3 Rb1 O8 . . . 68.5(3) ?
Rb3 Rb1 Mn1 1_565 . . 52.85(5) ?
Rb3 Rb1 Mn1 1_565 . 2_575 52.38(5) ?
Rb3 Rb1 Mn3 1_565 . . 110.08(6) ?
Rb3 Rb1 P1 1_565 . . 78.51(7) ?
Rb3 Rb1 P2 1_565 . . 47.78(7) ?
Rb3 Rb1 P3 1_565 . . 135.24(7) ?
Rb3 Rb1 F1 1_565 . 2_575 38.07(18) ?
Rb3 Rb1 F2 1_565 . 4_565 64.55(18) ?
Rb3 Rb1 F3 1_565 . 2_565 98.5(2) ?
Rb3 Rb1 O8 1_565 . . 132.8(2) ?
Mn1 Rb1 Mn1 . . 2_575 101.16(7) ?
Mn1 Rb1 Mn3 . . . 57.56(5) ?
Mn1 Rb1 P1 . . . 48.69(6) ?
Mn1 Rb1 P2 . . . 52.39(9) ?
Mn1 Rb1 P3 . . . 94.27(9) ?
Mn1 Rb1 F1 . . 2_575 90.86(19) ?
Mn1 Rb1 F2 . . 4_565 94.8(2) ?
Mn1 Rb1 F3 . . 2_565 147.3(2) ?
Mn1 Rb1 O8 . . . 81.4(2) ?
Mn1 Rb1 Mn3 2_575 . . 146.03(7) ?
Mn1 Rb1 P1 2_575 . . 95.79(8) ?
Mn1 Rb1 P2 2_575 . . 91.21(9) ?
Mn1 Rb1 P3 2_575 . . 160.70(11) ?
Mn1 Rb1 F1 2_575 . 2_575 25.84(14) ?
Mn1 Rb1 F2 2_575 . 4_565 31.6(2) ?
Mn1 Rb1 F3 2_575 . 2_565 62.1(2) ?
Mn1 Rb1 O8 2_575 . . 170.7(2) ?
Mn3 Rb1 P1 . . . 50.27(7) ?
Mn3 Rb1 P2 . . . 93.75(9) ?
Mn3 Rb1 P3 . . . 53.09(9) ?
Mn3 Rb1 F1 . . 2_575 148.1(2) ?
Mn3 Rb1 F2 . . 4_565 117.7(2) ?
Mn3 Rb1 F3 . . 2_565 149.4(2) ?
Mn3 Rb1 O8 . . . 30.1(3) ?
P1 Rb1 P2 . . . 100.63(10) ?
P1 Rb1 P3 . . . 103.12(11) ?
P1 Rb1 F1 . . 2_575 106.8(2) ?
P1 Rb1 F2 . . 4_565 69.1(2) ?
P1 Rb1 F3 . . 2_565 151.44(18) ?
P1 Rb1 O8 . . . 79.1(3) ?
P2 Rb1 P3 . . . 89.07(9) ?
P2 Rb1 F1 . . 2_575 66.48(17) ?
P2 Rb1 F2 . . 4_565 111.9(2) ?
P2 Rb1 F3 . . 2_565 97.8(2) ?
P2 Rb1 O8 . . . 97.3(2) ?
P3 Rb1 F1 . . 2_575 144.16(17) ?
P3 Rb1 F2 . . 4_565 158.4(2) ?
P3 Rb1 F3 . . 2_565 98.8(2) ?
P3 Rb1 O8 . . . 24.3(3) ?
F1 Rb1 F2 2_575 . 4_565 55.2(2) ?
F1 Rb1 F3 2_575 . 2_565 61.6(3) ?
F1 Rb1 O8 2_575 . . 163.4(2) ?
F2 Rb1 F3 4_565 . 2_565 83.8(3) ?
F2 Rb1 O8 4_565 . . 139.8(3) ?
F3 Rb1 O8 2_565 . . 119.9(3) ?
Rb1 Rb2 Rb1 . . 3_545 141.08(6) ?
Rb1 Rb2 Rb3 . . . 59.69(4) ?
Rb1 Rb2 Rb3 . . 3_555 79.87(4) ?
Rb1 Rb2 Mn1 . . 1_545 97.06(5) ?
Rb1 Rb2 Mn2 . . 3_545 138.26(5) ?
Rb1 Rb2 Mn3 . . 2_565 62.90(5) ?
Rb1 Rb2 P1 . . 1_545 137.54(9) ?
Rb1 Rb2 P2 . . 3_545 104.38(8) ?
Rb1 Rb2 P3 . . . 48.74(8) ?
Rb1 Rb2 F1 . . 4_565 108.47(18) ?
Rb1 Rb2 F4 . . 2_565 92.1(2) ?
Rb1 Rb2 F5 . . 2_565 40.81(17) ?
Rb1 Rb2 F6 . . 4_565 49.83(19) ?
Rb1 Rb2 O7 . . 3_545 79.8(3) ?
Rb1 Rb2 O10 . . 3_545 127.4(2) ?
Rb1 Rb2 Rb3 3_545 . . 159.15(6) ?
Rb1 Rb2 Rb3 3_545 . 3_555 61.21(5) ?
Rb1 Rb2 Mn1 3_545 . 1_545 111.96(6) ?
Rb1 Rb2 Mn2 3_545 . 3_545 56.08(5) ?
Rb1 Rb2 Mn3 3_545 . 2_565 131.18(5) ?
Rb1 Rb2 P1 3_545 . 1_545 81.05(8) ?
Rb1 Rb2 P2 3_545 . 3_545 50.66(7) ?
Rb1 Rb2 P3 3_545 . . 138.09(10) ?
Rb1 Rb2 F1 3_545 . 4_565 39.04(19) ?
Rb1 Rb2 F4 3_545 . 2_565 109.22(19) ?
Rb1 Rb2 F5 3_545 . 2_565 154.35(15) ?
Rb1 Rb2 F6 3_545 . 4_565 100.6(2) ?
Rb1 Rb2 O7 3_545 . 3_545 71.1(2) ?
Rb1 Rb2 O10 3_545 . 3_545 40.4(2) ?
Rb3 Rb2 Rb3 . . 3_555 139.45(6) ?
Rb3 Rb2 Mn1 . . 1_545 52.69(5) ?
Rb3 Rb2 Mn2 . . 3_545 108.78(5) ?
Rb3 Rb2 Mn3 . . 2_565 51.64(5) ?
Rb3 Rb2 P1 . . 1_545 78.10(8) ?
Rb3 Rb2 P2 . . 3_545 134.97(7) ?
Rb3 Rb2 P3 . . . 47.66(8) ?
Rb3 Rb2 F1 . . 4_565 154.6(2) ?
Rb3 Rb2 F4 . . 2_565 63.67(17) ?
Rb3 Rb2 F5 . . 2_565 37.25(15) ?
Rb3 Rb2 F6 . . 4_565 97.6(2) ?
Rb3 Rb2 O7 . . 3_545 121.5(2) ?
Rb3 Rb2 O10 . . 3_545 132.9(2) ?
Rb3 Rb2 Mn1 3_555 . 1_545 138.50(6) ?
Rb3 Rb2 Mn2 3_555 . 3_545 99.08(6) ?
Rb3 Rb2 Mn3 3_555 . 2_565 113.96(5) ?
Rb3 Rb2 P1 3_555 . 1_545 141.62(10) ?
Rb3 Rb2 P2 3_555 . 3_545 49.02(7) ?
Rb3 Rb2 P3 3_555 . . 103.74(8) ?
Rb3 Rb2 F1 3_555 . 4_565 39.71(17) ?
Rb3 Rb2 F4 3_555 . 2_565 125.31(17) ?
Rb3 Rb2 F5 3_555 . 2_565 111.24(18) ?
Rb3 Rb2 F6 3_555 . 4_565 52.8(2) ?
Rb3 Rb2 O7 3_555 . 3_545 40.0(2) ?
Rb3 Rb2 O10 3_555 . 3_545 69.2(2) ?
Mn1 Rb2 Mn2 1_545 . 3_545 56.47(5) ?
Mn1 Rb2 Mn3 1_545 . 2_565 100.48(7) ?
Mn1 Rb2 P1 1_545 . 1_545 48.67(6) ?
Mn1 Rb2 P2 1_545 . 3_545 93.34(8) ?
Mn1 Rb2 P3 1_545 . . 51.56(8) ?
Mn1 Rb2 F1 1_545 . 4_565 151.0(2) ?
Mn1 Rb2 F4 1_545 . 2_565 96.05(17) ?
Mn1 Rb2 F5 1_545 . 2_565 89.86(16) ?
Mn1 Rb2 F6 1_545 . 4_565 146.3(2) ?
Mn1 Rb2 O7 1_545 . 3_545 98.5(2) ?
Mn1 Rb2 O10 1_545 . 3_545 81.2(2) ?
Mn2 Rb2 Mn3 3_545 . 2_565 145.00(7) ?
Mn2 Rb2 P1 3_545 . 1_545 49.65(8) ?
Mn2 Rb2 P2 3_545 . 3_545 52.84(8) ?
Mn2 Rb2 P3 3_545 . . 92.47(8) ?
Mn2 Rb2 F1 3_545 . 4_565 94.7(2) ?
Mn2 Rb2 F4 3_545 . 2_565 119.86(19) ?
Mn2 Rb2 F5 3_545 . 2_565 145.95(17) ?
Mn2 Rb2 F6 3_545 . 4_565 151.6(3) ?
Mn2 Rb2 O7 3_545 . 3_545 74.1(3) ?
Mn2 Rb2 O10 3_545 . 3_545 29.9(2) ?
Mn3 Rb2 P1 2_565 . 1_545 95.49(9) ?
Mn3 Rb2 P2 2_565 . 3_545 162.12(9) ?
Mn3 Rb2 P3 2_565 . . 90.65(9) ?
Mn3 Rb2 F1 2_565 . 4_565 103.2(2) ?
Mn3 Rb2 F4 2_565 . 2_565 29.26(19) ?
Mn3 Rb2 F5 2_565 . 2_565 25.55(15) ?
Mn3 Rb2 F6 2_565 . 4_565 61.6(2) ?
Mn3 Rb2 O7 2_565 . 3_545 139.7(3) ?
Mn3 Rb2 O10 2_565 . 3_545 169.5(2) ?
P1 Rb2 P2 1_545 . 3_545 102.18(11) ?
P1 Rb2 P3 1_545 . . 99.76(9) ?
P1 Rb2 F1 1_545 . 4_565 112.08(18) ?
P1 Rb2 F4 1_545 . 2_565 71.5(2) ?
P1 Rb2 F5 1_545 . 2_565 105.86(19) ?
P1 Rb2 F6 1_545 . 4_565 151.2(2) ?
P1 Rb2 O7 1_545 . 3_545 123.4(3) ?
P1 Rb2 O10 1_545 . 3_545 77.8(2) ?
P2 Rb2 P3 3_545 . . 89.09(10) ?
P2 Rb2 F1 3_545 . 4_565 67.6(2) ?
P2 Rb2 F4 3_545 . 2_565 159.9(2) ?
P2 Rb2 F5 3_545 . 2_565 145.09(19) ?
P2 Rb2 F6 3_545 . 4_565 100.7(3) ?
P2 Rb2 O7 3_545 . 3_545 24.7(3) ?
P2 Rb2 O10 3_545 . 3_545 25.0(2) ?
P3 Rb2 F1 . . 4_565 143.44(19) ?
P3 Rb2 F4 . . 2_565 110.7(2) ?
P3 Rb2 F5 . . 2_565 66.15(16) ?
P3 Rb2 F6 . . 4_565 97.8(2) ?
P3 Rb2 O7 . . 3_545 74.1(2) ?
P3 Rb2 O10 . . 3_545 98.3(2) ?
F1 Rb2 F4 4_565 . 2_565 96.5(2) ?
F1 Rb2 F5 4_565 . 2_565 118.4(2) ?
F1 Rb2 F6 4_565 . 4_565 61.9(3) ?
F1 Rb2 O7 4_565 . 3_545 73.5(3) ?
F1 Rb2 O10 4_565 . 3_545 72.5(3) ?
F4 Rb2 F5 2_565 . 2_565 52.9(2) ?
F4 Rb2 F6 2_565 . 4_565 81.0(3) ?
F4 Rb2 O7 2_565 . 3_545 164.1(3) ?
F4 Rb2 O10 2_565 . 3_545 140.5(3) ?
F5 Rb2 F6 2_565 . 4_565 61.4(3) ?
F5 Rb2 O7 2_565 . 3_545 120.6(3) ?
F5 Rb2 O10 2_565 . 3_545 164.3(3) ?
F6 Rb2 O7 4_565 . 3_545 83.3(3) ?
F6 Rb2 O10 4_565 . 3_545 121.9(3) ?
O7 Rb2 O10 3_545 . 3_545 49.2(3) ?
Rb1 Rb3 Rb1 1_545 . . 139.36(5) ?
Rb1 Rb3 Rb2 1_545 . . 79.93(4) ?
Rb1 Rb3 Rb2 1_545 . 3_445 59.58(4) ?
Rb1 Rb3 Mn1 1_545 . 1_545 54.33(5) ?
Rb1 Rb3 Mn1 1_545 . 2_565 53.42(5) ?
Rb1 Rb3 Mn2 1_545 . . 141.67(6) ?
Rb1 Rb3 Mn3 1_545 . 3_445 100.24(5) ?
Rb1 Rb3 Mn3 1_545 . 2_565 92.38(5) ?
Rb1 Rb3 P1 1_545 . 3_445 140.72(8) ?
Rb1 Rb3 P2 1_545 . 1_545 49.82(7) ?
Rb1 Rb3 P3 1_545 . . 106.77(9) ?
Rb1 Rb3 F1 1_545 . 2_565 37.8(2) ?
Rb1 Rb3 F5 1_545 . 2_565 105.54(18) ?
Rb1 Rb3 F7 1_545 . 2_565 75.6(2) ?
Rb1 Rb3 O6 1_545 . 1_545 39.8(2) ?
Rb1 Rb3 O9 1_545 . . 129.8(3) ?
Rb1 Rb3 Rb2 . . . 59.45(4) ?
Rb1 Rb3 Rb2 . . 3_445 160.76(6) ?
Rb1 Rb3 Mn1 . . 1_545 97.89(6) ?
Rb1 Rb3 Mn1 . . 2_565 121.76(5) ?
Rb1 Rb3 Mn2 . . . 55.95(4) ?
Rb1 Rb3 Mn3 . . 3_445 112.69(5) ?
Rb1 Rb3 Mn3 . . 2_565 63.44(4) ?
Rb1 Rb3 P1 . . 3_445 79.92(7) ?
Rb1 Rb3 P2 . . 1_545 140.49(9) ?
Rb1 Rb3 P3 . . . 49.02(8) ?
Rb1 Rb3 F1 . . 2_565 148.28(15) ?
Rb1 Rb3 F5 . . 2_565 40.33(17) ?
Rb1 Rb3 F7 . . 2_565 92.7(2) ?
Rb1 Rb3 O6 . . 1_545 127.0(3) ?
Rb1 Rb3 O9 . . . 40.5(2) ?
Rb2 Rb3 Rb2 . . 3_445 139.45(6) ?
Rb2 Rb3 Mn1 . . 1_545 54.07(4) ?
Rb2 Rb3 Mn1 . . 2_565 92.09(5) ?
Rb2 Rb3 Mn2 . . . 99.69(6) ?
Rb2 Rb3 Mn3 . . 3_445 142.84(7) ?
Rb2 Rb3 Mn3 . . 2_565 53.62(5) ?
Rb2 Rb3 P1 . . 3_445 139.29(8) ?
Rb2 Rb3 P2 . . 1_545 106.89(10) ?
Rb2 Rb3 P3 . . . 50.64(7) ?
Rb2 Rb3 F1 . . 2_565 104.94(18) ?
Rb2 Rb3 F5 . . 2_565 38.6(2) ?
Rb2 Rb3 F7 . . 2_565 77.1(2) ?
Rb2 Rb3 O6 . . 1_545 82.6(2) ?
Rb2 Rb3 O9 . . . 70.9(2) ?
Rb2 Rb3 Mn1 3_445 . 1_545 98.76(6) ?
Rb2 Rb3 Mn1 3_445 . 2_565 63.06(5) ?
Rb2 Rb3 Mn2 3_445 . . 113.09(5) ?
Rb2 Rb3 Mn3 3_445 . 3_445 56.04(4) ?
Rb2 Rb3 Mn3 3_445 . 2_565 121.19(6) ?
Rb2 Rb3 P1 3_445 . 3_445 81.26(7) ?
Rb2 Rb3 P2 3_445 . 1_545 48.97(9) ?
Rb2 Rb3 P3 3_445 . . 140.25(8) ?
Rb2 Rb3 F1 3_445 . 2_565 40.24(15) ?
Rb2 Rb3 F5 3_445 . 2_565 147.57(19) ?
Rb2 Rb3 F7 3_445 . 2_565 89.8(2) ?
Rb2 Rb3 O6 3_445 . 1_545 68.2(3) ?
Rb2 Rb3 O9 3_445 . . 136.9(2) ?
Mn1 Rb3 Mn1 1_545 . 2_565 103.50(7) ?
Mn1 Rb3 Mn2 1_545 . . 94.18(6) ?
Mn1 Rb3 Mn3 1_545 . 3_445 95.58(6) ?
Mn1 Rb3 Mn3 1_545 . 2_565 103.62(7) ?
Mn1 Rb3 P1 1_545 . 3_445 138.09(7) ?
Mn1 Rb3 P2 1_545 . 1_545 53.76(9) ?
Mn1 Rb3 P3 1_545 . . 53.17(9) ?
Mn1 Rb3 F1 1_545 . 2_565 92.0(2) ?
Mn1 Rb3 F5 1_545 . 2_565 92.6(2) ?
Mn1 Rb3 F7 1_545 . 2_565 112.3(2) ?
Mn1 Rb3 O6 1_545 . 1_545 30.8(3) ?
Mn1 Rb3 O9 1_545 . . 75.5(3) ?
Mn1 Rb3 Mn2 2_565 . . 162.25(8) ?
Mn1 Rb3 Mn3 2_565 . 3_445 118.11(7) ?
Mn1 Rb3 Mn3 2_565 . 2_565 59.09(5) ?
Mn1 Rb3 P1 2_565 . 3_445 113.18(9) ?
Mn1 Rb3 P2 2_565 . 1_545 93.83(9) ?
Mn1 Rb3 P3 2_565 . . 142.32(9) ?
Mn1 Rb3 F1 2_565 . 2_565 26.69(15) ?
Mn1 Rb3 F5 2_565 . 2_565 84.80(18) ?
Mn1 Rb3 F7 2_565 . 2_565 29.1(2) ?
Mn1 Rb3 O6 2_565 . 1_545 92.7(2) ?
Mn1 Rb3 O9 2_565 . . 160.0(2) ?
Mn2 Rb3 Mn3 . . 3_445 57.49(5) ?
Mn2 Rb3 Mn3 . . 2_565 118.49(6) ?
Mn2 Rb3 P1 . . 3_445 49.83(8) ?
Mn2 Rb3 P2 . . 1_545 95.38(7) ?
Mn2 Rb3 P3 . . . 52.26(8) ?
Mn2 Rb3 F1 . . 2_565 153.31(16) ?
Mn2 Rb3 F5 . . 2_565 96.14(17) ?
Mn2 Rb3 F7 . . 2_565 142.2(2) ?
Mn2 Rb3 O6 . . 1_545 101.9(2) ?
Mn2 Rb3 O9 . . . 28.9(2) ?
Mn3 Rb3 Mn3 3_445 . 2_565 160.74(8) ?
Mn3 Rb3 P1 3_445 . 3_445 49.69(6) ?
Mn3 Rb3 P2 3_445 . 1_545 53.65(8) ?
Mn3 Rb3 P3 3_445 . . 95.32(8) ?
Mn3 Rb3 F1 3_445 . 2_565 96.09(15) ?
Mn3 Rb3 F5 3_445 . 2_565 152.83(18) ?
Mn3 Rb3 F7 3_445 . 2_565 139.4(2) ?
Mn3 Rb3 O6 3_445 . 1_545 75.4(2) ?
Mn3 Rb3 O9 3_445 . . 81.7(2) ?
Mn3 Rb3 P1 2_565 . 3_445 112.10(8) ?
Mn3 Rb3 P2 2_565 . 1_545 141.91(9) ?
Mn3 Rb3 P3 2_565 . . 94.88(8) ?
Mn3 Rb3 F1 2_565 . 2_565 84.98(15) ?
Mn3 Rb3 F5 2_565 . 2_565 26.44(19) ?
Mn3 Rb3 F7 2_565 . 2_565 31.4(2) ?
Mn3 Rb3 O6 2_565 . 1_545 122.8(2) ?
Mn3 Rb3 O9 2_565 . . 101.4(2) ?
P1 Rb3 P2 3_445 . 1_545 102.81(9) ?
P1 Rb3 P3 3_445 . . 101.39(10) ?
P1 Rb3 F1 3_445 . 2_565 111.8(2) ?
P1 Rb3 F5 3_445 . 2_565 109.8(2) ?
P1 Rb3 F7 3_445 . 2_565 109.6(2) ?
P1 Rb3 O6 3_445 . 1_545 125.0(2) ?
P1 Rb3 O9 3_445 . . 76.6(3) ?
P2 Rb3 P3 1_545 . . 92.66(11) ?
P2 Rb3 F1 1_545 . 2_565 67.85(18) ?
P2 Rb3 F5 1_545 . 2_565 145.1(2) ?
P2 Rb3 F7 1_545 . 2_565 121.9(2) ?
P2 Rb3 O6 1_545 . 1_545 24.4(2) ?
P2 Rb3 O9 1_545 . . 101.1(2) ?
P3 Rb3 F1 . . 2_565 144.3(2) ?
P3 Rb3 F5 . . 2_565 69.3(2) ?
P3 Rb3 F7 . . 2_565 124.8(2) ?
P3 Rb3 O6 . . 1_545 78.7(3) ?
P3 Rb3 O9 . . . 25.0(3) ?
F1 Rb3 F5 2_565 . 2_565 109.5(2) ?
F1 Rb3 F7 2_565 . 2_565 55.8(3) ?
F1 Rb3 O6 2_565 . 1_545 71.7(3) ?
F1 Rb3 O9 2_565 . . 167.0(3) ?
F5 Rb3 F7 2_565 . 2_565 57.8(3) ?
F5 Rb3 O6 2_565 . 1_545 120.7(3) ?
F5 Rb3 O9 2_565 . . 75.3(3) ?
F7 Rb3 O6 2_565 . 1_545 114.7(3) ?
F7 Rb3 O9 2_565 . . 132.3(3) ?
O6 Rb3 O9 1_545 . . 95.4(4) ?
Rb1 Mn1 Rb1 . . 2_574 165.54(8) ?
Rb1 Mn1 Rb2 . . 1_565 98.48(6) ?
Rb1 Mn1 Rb3 . . 1_565 72.82(6) ?
Rb1 Mn1 Rb3 . . 2_564 93.52(6) ?
Rb1 Mn1 F1 . . . 129.7(3) ?
Rb1 Mn1 F2 . . 3_555 126.1(3) ?
Rb1 Mn1 F7 . . . 61.0(3) ?
Rb1 Mn1 O2 . . . 50.4(3) ?
Rb1 Mn1 O5 . . 1_565 117.3(4) ?
Rb1 Mn1 O6 . . . 49.5(3) ?
Rb1 Mn1 Rb2 2_574 . 1_565 89.75(6) ?
Rb1 Mn1 Rb3 2_574 . 1_565 121.19(7) ?
Rb1 Mn1 Rb3 2_574 . 2_564 74.20(6) ?
Rb1 Mn1 F1 2_574 . . 46.0(3) ?
Rb1 Mn1 F2 2_574 . 3_555 47.7(2) ?
Rb1 Mn1 F7 2_574 . . 104.6(3) ?
Rb1 Mn1 O2 2_574 . . 133.5(3) ?
Rb1 Mn1 O5 2_574 . 1_565 77.0(4) ?
Rb1 Mn1 O6 2_574 . . 136.3(3) ?
Rb2 Mn1 Rb3 1_565 . 1_565 73.24(6) ?
Rb2 Mn1 Rb3 1_565 . 2_564 152.70(9) ?
Rb2 Mn1 F1 1_565 . . 130.8(3) ?
Rb2 Mn1 F2 1_565 . 3_555 64.8(3) ?
Rb2 Mn1 F7 1_565 . . 126.3(2) ?
Rb2 Mn1 O2 1_565 . . 49.4(3) ?
Rb2 Mn1 O5 1_565 . 1_565 48.0(3) ?
Rb2 Mn1 O6 1_565 . . 115.4(3) ?
Rb3 Mn1 Rb3 1_565 . 2_564 133.97(7) ?
Rb3 Mn1 F1 1_565 . . 108.4(3) ?
Rb3 Mn1 F2 1_565 . 3_555 135.5(3) ?
Rb3 Mn1 F7 1_565 . . 131.1(3) ?
Rb3 Mn1 O2 1_565 . . 72.9(3) ?
Rb3 Mn1 O5 1_565 . 1_565 49.6(4) ?
Rb3 Mn1 O6 1_565 . . 46.5(4) ?
Rb3 Mn1 F1 2_564 . . 48.2(3) ?
Rb3 Mn1 F2 2_564 . 3_555 88.4(3) ?
Rb3 Mn1 F7 2_564 . . 42.4(2) ?
Rb3 Mn1 O2 2_564 . . 130.9(3) ?
Rb3 Mn1 O5 2_564 . 1_565 142.5(3) ?
Rb3 Mn1 O6 2_564 . . 91.0(3) ?
F1 Mn1 F2 . . 3_555 89.3(4) ?
F1 Mn1 F7 . . . 90.7(4) ?
F1 Mn1 O2 . . . 178.8(5) ?
F1 Mn1 O5 . . 1_565 94.3(4) ?
F1 Mn1 O6 . . . 93.6(4) ?
F2 Mn1 F7 3_555 . . 87.5(4) ?
F2 Mn1 O2 3_555 . . 89.8(4) ?
F2 Mn1 O5 3_555 . 1_565 89.7(5) ?
F2 Mn1 O6 3_555 . . 175.5(4) ?
F7 Mn1 O2 . . . 88.4(4) ?
F7 Mn1 O5 . . 1_565 174.3(4) ?
F7 Mn1 O6 . . . 89.0(5) ?
O2 Mn1 O5 . . 1_565 86.6(4) ?
O2 Mn1 O6 . . . 87.2(4) ?
O5 Mn1 O6 1_565 . . 93.5(5) ?
Rb2 Mn2 Rb3 3_455 . . 97.85(6) ?
Rb2 Mn2 F2 3_455 . . 65.0(3) ?
Rb2 Mn2 F4 3_455 . 3_445 126.5(3) ?
Rb2 Mn2 O3 3_455 . 3_445 49.5(3) ?
Rb2 Mn2 O4 3_455 . 4_464 131.3(3) ?
Rb2 Mn2 O9 3_455 . . 111.7(4) ?
Rb2 Mn2 O10 3_455 . . 47.0(4) ?
Rb3 Mn2 F2 . . . 128.2(3) ?
Rb3 Mn2 F4 . . 3_445 61.9(2) ?
Rb3 Mn2 O3 . . 3_445 51.2(3) ?
Rb3 Mn2 O4 . . 4_464 127.8(3) ?
Rb3 Mn2 O9 . . . 45.6(4) ?
Rb3 Mn2 O10 . . . 112.9(3) ?
F2 Mn2 F4 . . 3_445 88.8(4) ?
F2 Mn2 O3 . . 3_445 88.1(4) ?
F2 Mn2 O4 . . 4_464 92.8(4) ?
F2 Mn2 O9 . . . 173.5(5) ?
F2 Mn2 O10 . . . 90.8(5) ?
F4 Mn2 O3 3_445 . 3_445 86.3(4) ?
F4 Mn2 O4 3_445 . 4_464 93.3(4) ?
F4 Mn2 O9 3_445 . . 89.1(5) ?
F4 Mn2 O10 3_445 . . 172.4(5) ?
O3 Mn2 O4 3_445 . 4_464 179.0(4) ?
O3 Mn2 O9 3_445 . . 85.6(5) ?
O3 Mn2 O10 3_445 . . 86.1(5) ?
O4 Mn2 O9 4_464 . . 93.5(5) ?
O4 Mn2 O10 4_464 . . 94.3(5) ?
O9 Mn2 O10 . . . 90.5(5) ?
Rb1 Mn3 Rb2 . . 2_564 168.64(7) ?
Rb1 Mn3 Rb3 . . 3_555 99.12(6) ?
Rb1 Mn3 Rb3 . . 2_564 95.69(7) ?
Rb1 Mn3 F4 . . . 128.8(3) ?
Rb1 Mn3 F5 . . . 129.4(3) ?
Rb1 Mn3 F7 . . . 63.4(3) ?
Rb1 Mn3 O1 . . . 49.8(3) ?
Rb1 Mn3 O7 . . 3_545 112.4(4) ?
Rb1 Mn3 O8 . . . 46.3(4) ?
Rb2 Mn3 Rb3 2_564 . 3_555 87.44(7) ?
Rb2 Mn3 Rb3 2_564 . 2_564 74.74(6) ?
Rb2 Mn3 F4 2_564 . . 46.7(3) ?
Rb2 Mn3 F5 2_564 . . 47.5(3) ?
Rb2 Mn3 F7 2_564 . . 105.3(3) ?
Rb2 Mn3 O1 2_564 . . 132.5(3) ?
Rb2 Mn3 O7 2_564 . 3_545 79.0(4) ?
Rb2 Mn3 O8 2_564 . . 137.9(4) ?
Rb3 Mn3 Rb3 3_555 . 2_564 152.50(8) ?
Rb3 Mn3 F4 3_555 . . 62.7(2) ?
Rb3 Mn3 F5 3_555 . . 129.7(3) ?
Rb3 Mn3 F7 3_555 . . 126.1(3) ?
Rb3 Mn3 O1 3_555 . . 52.1(3) ?
Rb3 Mn3 O7 3_555 . 3_545 49.6(3) ?
Rb3 Mn3 O8 3_555 . . 116.4(3) ?
Rb3 Mn3 F4 2_564 . . 90.0(2) ?
Rb3 Mn3 F5 2_564 . . 47.6(3) ?
Rb3 Mn3 F7 2_564 . . 43.9(3) ?
Rb3 Mn3 O1 2_564 . . 129.4(3) ?
Rb3 Mn3 O7 2_564 . 3_545 141.7(3) ?
Rb3 Mn3 O8 2_564 . . 90.5(3) ?
F4 Mn3 F5 . . . 90.2(4) ?
F4 Mn3 F7 . . . 88.5(4) ?
F4 Mn3 O1 . . . 88.6(4) ?
F4 Mn3 O7 . . 3_545 91.9(5) ?
F4 Mn3 O8 . . . 175.2(5) ?
F5 Mn3 F7 . . . 91.5(4) ?
F5 Mn3 O1 . . . 176.8(4) ?
F5 Mn3 O7 . . 3_545 94.1(4) ?
F5 Mn3 O8 . . . 93.6(5) ?
F7 Mn3 O1 . . . 85.4(4) ?
F7 Mn3 O7 . . 3_545 174.3(4) ?
F7 Mn3 O8 . . . 88.5(5) ?
O1 Mn3 O7 . . 3_545 88.9(4) ?
O1 Mn3 O8 . . . 87.4(5) ?
O7 Mn3 O8 3_545 . . 90.8(5) ?
Rb1 P1 Rb2 . . 1_565 122.33(13) ?
Rb1 P1 Rb3 . . 3_555 117.30(11) ?
Rb1 P1 O1 . . . 61.5(5) ?
Rb1 P1 O2 . . . 65.6(4) ?
Rb1 P1 O3 . . . 165.3(4) ?
Rb1 P1 O4 . . . 87.6(5) ?
Rb2 P1 Rb3 1_565 . 3_555 118.31(12) ?
Rb2 P1 O1 1_565 . . 167.6(4) ?
Rb2 P1 O2 1_565 . . 63.8(4) ?
Rb2 P1 O3 1_565 . . 63.9(4) ?
Rb2 P1 O4 1_565 . . 83.9(4) ?
Rb3 P1 O1 3_555 . . 62.9(4) ?
Rb3 P1 O2 3_555 . . 166.9(4) ?
Rb3 P1 O3 3_555 . . 62.6(4) ?
Rb3 P1 O4 3_555 . . 84.1(5) ?
O1 P1 O2 . . . 112.1(5) ?
O1 P1 O3 . . . 109.5(6) ?
O1 P1 O4 . . . 108.4(6) ?
O2 P1 O3 . . . 111.0(6) ?
O2 P1 O4 . . . 108.9(6) ?
O3 P1 O4 . . . 106.8(6) ?
Rb1 P2 Rb2 . . 3_455 80.83(9) ?
Rb1 P2 Rb3 . . 1_565 82.39(8) ?
Rb1 P2 F6 . . . 131.2(5) ?
Rb1 P2 O6 . . . 57.3(5) ?
Rb1 P2 O7 . . . 122.7(4) ?
Rb1 P2 O10 . . . 55.7(4) ?
Rb2 P2 Rb3 3_455 . 1_565 82.01(11) ?
Rb2 P2 F6 3_455 . . 132.0(5) ?
Rb2 P2 O6 3_455 . . 120.5(5) ?
Rb2 P2 O7 3_455 . . 55.4(5) ?
Rb2 P2 O10 3_455 . . 58.1(6) ?
Rb3 P2 F6 1_565 . . 129.5(4) ?
Rb3 P2 O6 1_565 . . 54.6(5) ?
Rb3 P2 O7 1_565 . . 58.8(4) ?
Rb3 P2 O10 1_565 . . 123.9(5) ?
F6 P2 O6 . . . 107.5(7) ?
F6 P2 O7 . . . 106.0(6) ?
F6 P2 O10 . . . 106.6(6) ?
O6 P2 O7 . . . 112.7(7) ?
O6 P2 O10 . . . 111.9(7) ?
O7 P2 O10 . . . 111.7(8) ?
Rb1 P3 Rb2 . . . 79.97(8) ?
Rb1 P3 Rb3 . . . 82.46(11) ?
Rb1 P3 F3 . . . 132.3(5) ?
Rb1 P3 O5 . . . 120.5(4) ?
Rb1 P3 O8 . . . 52.6(6) ?
Rb1 P3 O9 . . . 60.1(4) ?
Rb2 P3 Rb3 . . . 81.70(9) ?
Rb2 P3 F3 . . . 130.6(5) ?
Rb2 P3 O5 . . . 53.3(4) ?
Rb2 P3 O8 . . . 58.3(4) ?
Rb2 P3 O9 . . . 122.0(4) ?
Rb3 P3 F3 . . . 130.6(5) ?
Rb3 P3 O5 . . . 58.8(6) ?
Rb3 P3 O8 . . . 121.8(5) ?
Rb3 P3 O9 . . . 54.8(5) ?
F3 P3 O5 . . . 106.9(6) ?
F3 P3 O8 . . . 107.6(7) ?
F3 P3 O9 . . . 107.3(6) ?
O5 P3 O8 . . . 110.6(6) ?
O5 P3 O9 . . . 112.7(8) ?
O8 P3 O9 . . . 111.4(7) ?
Rb1 F1 Rb2 2_574 . 4_464 101.1(2) ?
Rb1 F1 Rb3 2_574 . 2_564 104.2(3) ?
Rb1 F1 Mn1 2_574 . . 108.2(4) ?
Rb2 F1 Rb3 4_464 . 2_564 100.0(2) ?
Rb2 F1 Mn1 4_464 . . 134.8(5) ?
Rb3 F1 Mn1 2_564 . . 105.1(4) ?
Rb1 F2 Mn1 4_464 . 3_445 100.8(3) ?
Rb1 F2 Mn2 4_464 . . 121.1(5) ?
Mn1 F2 Mn2 3_445 . . 137.2(5) ?
Rb1 F3 P3 2_564 . . 124.0(5) ?
Rb2 F4 Mn2 2_564 . 3_555 116.3(4) ?
Rb2 F4 Mn3 2_564 . . 104.0(3) ?
Mn2 F4 Mn3 3_555 . . 138.1(6) ?
Rb2 F5 Rb3 2_564 . 2_564 104.2(3) ?
Rb2 F5 Mn3 2_564 . . 107.0(4) ?
Rb3 F5 Mn3 2_564 . . 106.0(4) ?
Rb2 F6 P2 4_464 . . 124.6(5) ?
Rb3 F7 Mn1 2_564 . . 108.5(4) ?
Rb3 F7 Mn3 2_564 . . 104.7(4) ?
Mn1 F7 Mn3 . . . 139.6(4) ?
Mn3 O1 P1 . . . 131.3(6) ?
Mn1 O2 P1 . . . 127.8(7) ?
Mn2 O3 P1 3_555 . . 132.4(5) ?
Mn2 O4 P1 4_565 . . 154.3(7) ?
Mn1 O5 P3 1_545 . . 145.4(7) ?
Rb3 O6 Mn1 1_565 . . 102.7(5) ?
Rb3 O6 P2 1_565 . . 101.0(7) ?
Mn1 O6 P2 . . . 145.3(7) ?
Rb2 O7 Mn3 3_455 . 3_455 107.7(5) ?
Rb2 O7 P2 3_455 . . 99.9(6) ?
Mn3 O7 P2 3_455 . . 144.7(8) ?
Rb1 O8 Mn3 . . . 103.6(5) ?
Rb1 O8 P3 . . . 103.1(7) ?
Mn3 O8 P3 . . . 144.1(8) ?
Rb3 O9 Mn2 . . . 105.5(5) ?
Rb3 O9 P3 . . . 100.3(6) ?
Mn2 O9 P3 . . . 142.9(7) ?
Rb2 O10 Mn2 3_455 . . 103.1(5) ?
Rb2 O10 P2 3_455 . . 96.9(6) ?
Mn2 O10 P2 . . . 143.9(7) ?

loop_
_geom_bond_atom_site_label_1
_geom_bond_atom_site_label_2
_geom_bond_site_symmetry_1
_geom_bond_site_symmetry_2
_geom_bond_distance
_geom_bond_publ_flag
Rb1 Rb2 . . 4.675(3) ?
Rb1 Rb2 . 3_455 4.644(3) ?
Rb1 Rb3 . . 4.686(3) ?
Rb1 Rb3 . 1_565 4.720(3) ?
Rb1 Mn1 . . 4.014(3) ?
Rb1 Mn1 . 2_575 3.939(3) ?
Rb1 Mn3 . . 3.910(4) ?
Rb1 P1 . . 3.462(5) ?
Rb1 P2 . . 3.638(4) ?
Rb1 P3 . . 3.568(5) ?
Rb1 F1 . 2_575 2.981(10) ?
Rb1 F2 . 4_565 2.964(9) ?
Rb1 F3 . 2_565 2.900(12) ?
Rb1 O8 . . 2.910(14) ?
Rb2 Rb3 . . 4.741(3) ?
Rb2 Rb3 . 3_555 4.626(3) ?
Rb2 Mn1 . 1_545 4.009(3) ?
Rb2 Mn2 . 3_545 4.012(3) ?
Rb2 Mn3 . 2_565 3.957(4) ?
Rb2 P1 . 1_545 3.475(4) ?
Rb2 P2 . 3_545 3.524(5) ?
Rb2 P3 . . 3.704(4) ?
Rb2 F1 . 4_565 3.035(8) ?
Rb2 F4 . 2_565 2.969(11) ?
Rb2 F5 . 2_565 3.048(11) ?
Rb2 F6 . 4_565 2.883(10) ?
Rb2 O7 . 3_545 2.943(13) ?
Rb2 O10 . 3_545 3.013(15) ?
Rb3 Mn1 . 1_545 3.938(3) ?
Rb3 Mn1 . 2_565 3.886(3) ?
Rb3 Mn2 . . 3.964(3) ?
Rb3 Mn3 . 3_445 3.935(3) ?
Rb3 Mn3 . 2_565 3.853(2) ?
Rb3 P1 . 3_445 3.529(4) ?
Rb3 P2 . 1_545 3.527(4) ?
Rb3 P3 . . 3.541(5) ?
Rb3 F1 . 2_565 3.002(9) ?
Rb3 F5 . 2_565 2.960(8) ?
Rb3 F7 . 2_565 2.764(8) ?
Rb3 O6 . 1_545 2.928(13) ?
Rb3 O9 . . 2.939(13) ?
Mn1 F1 . . 1.807(8) ?
Mn1 F2 . 3_555 2.099(12) ?
Mn1 F7 . . 1.992(10) ?
Mn1 O2 . . 1.930(8) ?
Mn1 O5 . 1_565 2.014(12) ?
Mn1 O6 . . 2.067(14) ?
Mn2 F2 . . 1.976(10) ?
Mn2 F4 . 3_445 2.075(9) ?
Mn2 O3 . 3_445 1.951(11) ?
Mn2 O4 . 4_464 1.894(12) ?
Mn2 O9 . . 1.988(12) ?
Mn2 O10 . . 2.053(11) ?
Mn3 F4 . . 1.993(11) ?
Mn3 F5 . . 1.784(9) ?
Mn3 F7 . . 2.074(10) ?
Mn3 O1 . . 1.932(10) ?
Mn3 O7 . 3_545 2.054(11) ?
Mn3 O8 . . 2.016(14) ?
P1 O1 . . 1.530(10) ?
P1 O2 . . 1.542(10) ?
P1 O3 . . 1.520(12) ?
P1 O4 . . 1.503(11) ?
P2 F6 . . 1.554(10) ?
P2 O6 . . 1.485(12) ?
P2 O7 . . 1.496(14) ?
P2 O10 . . 1.499(12) ?
P3 F3 . . 1.545(10) ?
P3 O5 . . 1.508(12) ?
P3 O8 . . 1.508(12) ?
P3 O9 . . 1.519(15) ?

loop_
_geom_hbond_atom_site_label_D
_geom_hbond_atom_site_label_H
_geom_hbond_atom_site_label_A
_geom_hbond_site_symmetry_D
_geom_hbond_site_symmetry_H
_geom_hbond_site_symmetry_A
_geom_hbond_distance_DH
_geom_hbond_distance_HA
_geom_hbond_distance_DA
_geom_hbond_angle_DHA
_geom_hbond_publ_flag
? ? ? ? ? ? ? ? ? ? ?

loop_
_geom_torsion_atom_site_label_1
_geom_torsion_atom_site_label_2
_geom_torsion_atom_site_label_3
_geom_torsion_atom_site_label_4
_geom_torsion_site_symmetry_1
_geom_torsion_site_symmetry_2
_geom_torsion_site_symmetry_3
_geom_torsion_site_symmetry_4
_geom_torsion
_geom_torsion_publ_flag
? ? ? ? ? ? ? ? ? ?

loop_
_restr_angle_atom_site_label_1
_restr_angle_site_symmetry_1
_restr_angle_atom_site_label_2
_restr_angle_site_symmetry_2
_restr_angle_atom_site_label_3
_restr_angle_site_symmetry_3
_restr_angle_target
_restr_angle_target_weight_param
? ? ? ? ? ? ? ?

loop_
_restr_distance_atom_site_label_1
_restr_distance_site_symmetry_1
_restr_distance_atom_site_label_2
_restr_distance_site_symmetry_2
_restr_distance_target
_restr_distance_target_weight_param
? ? ? ? ? ?

loop_
_restr_equal_angle_atom_site_label_1
_restr_equal_angle_site_symmetry_1
_restr_equal_angle_atom_site_label_2
_restr_equal_angle_site_symmetry_2
_restr_equal_angle_atom_site_label_3
_restr_equal_angle_site_symmetry_3
_restr_equal_angle_class_class_id
_restr_equal_angle_class_target_weight_param
? ? ? ? ? ? ? ?

loop_
_restr_equal_distance_atom_site_label_1
_restr_equal_distance_site_symmetry_1
_restr_equal_distance_atom_site_label_2
_restr_equal_distance_site_symmetry_2
_restr_equal_distance_class_class_id
_restr_equal_distance_class_target_weight_param
? ? ? ? ? ?

loop_
_restr_equal_torsion_atom_site_label_1
_restr_equal_torsion_site_symmetry_1
_restr_equal_torsion_atom_site_label_2
_restr_equal_torsion_site_symmetry_2
_restr_equal_torsion_atom_site_label_3
_restr_equal_torsion_site_symmetry_3
_restr_equal_torsion_atom_site_label_4
_restr_equal_torsion_site_symmetry_4
_restr_equal_torsion_class_class_id
_restr_equal_torsion_class_target_weight_param
? ? ? ? ? ? ? ? ? ?

loop_
_restr_torsion_atom_site_label_1
_restr_torsion_site_symmetry_1
_restr_torsion_atom_site_label_2
_restr_torsion_site_symmetry_2
_restr_torsion_atom_site_label_3
_restr_torsion_site_symmetry_3
_restr_torsion_atom_site_label_4
_restr_torsion_site_symmetry_4
_restr_torsion_angle_target
_restr_torsion_weight_param
? ? ? ? ? ? ? ? ? ?

loop_
_twin_individual_id
_twin_individual_mass_fraction_refined
_twin_individual_twin_matrix_11
_twin_individual_twin_matrix_12
_twin_individual_twin_matrix_13
_twin_individual_twin_matrix_21
_twin_individual_twin_matrix_22
_twin_individual_twin_matrix_23
_twin_individual_twin_matrix_31
_twin_individual_twin_matrix_32
_twin_individual_twin_matrix_33
? ? ? ? ? ? ? ? ? ? ?

loop_
_jana_atom_site_adp_c_label
_jana_atom_site_adp_c_type_symbol
_jana_atom_site_adp_c_111
_jana_atom_site_adp_c_112
_jana_atom_site_adp_c_113
_jana_atom_site_adp_c_122
_jana_atom_site_adp_c_123
_jana_atom_site_adp_c_133
_jana_atom_site_adp_c_222
_jana_atom_site_adp_c_223
_jana_atom_site_adp_c_233
_jana_atom_site_adp_c_333
? ? ? ? ? ? ? ? ? ? ? ?

loop_
_jana_atom_site_adp_d_label
_jana_atom_site_adp_d_type_symbol
_jana_atom_site_adp_d_1111
_jana_atom_site_adp_d_1112
_jana_atom_site_adp_d_1113
_jana_atom_site_adp_d_1122
_jana_atom_site_adp_d_1123
_jana_atom_site_adp_d_1133
_jana_atom_site_adp_d_1222
_jana_atom_site_adp_d_1223
_jana_atom_site_adp_d_1233
_jana_atom_site_adp_d_1333
_jana_atom_site_adp_d_2222
_jana_atom_site_adp_d_2223
_jana_atom_site_adp_d_2233
_jana_atom_site_adp_d_2333
_jana_atom_site_adp_d_3333
? ? ? ? ? ? ? ? ? ? ? ? ? ? ? ? ?

loop_
_jana_atom_site_adp_e_label
_jana_atom_site_adp_e_type_symbol
_jana_atom_site_adp_e_11111
_jana_atom_site_adp_e_11112
_jana_atom_site_adp_e_11113
_jana_atom_site_adp_e_11122
_jana_atom_site_adp_e_11123
_jana_atom_site_adp_e_11133
_jana_atom_site_adp_e_11222
_jana_atom_site_adp_e_11223
_jana_atom_site_adp_e_11233
_jana_atom_site_adp_e_11333
_jana_atom_site_adp_e_12222
_jana_atom_site_adp_e_12223
_jana_atom_site_adp_e_12233
_jana_atom_site_adp_e_12333
_jana_atom_site_adp_e_13333
_jana_atom_site_adp_e_22222
_jana_atom_site_adp_e_22223
_jana_atom_site_adp_e_22233
_jana_atom_site_adp_e_22333
_jana_atom_site_adp_e_23333
_jana_atom_site_adp_e_33333
? ? ? ? ? ? ? ? ? ? ? ? ? ? ? ? ? ? ? ? ? ? ?

loop_
_jana_atom_site_adp_f_label
_jana_atom_site_adp_f_type_symbol
_jana_atom_site_adp_f_111111
_jana_atom_site_adp_f_111112
_jana_atom_site_adp_f_111113
_jana_atom_site_adp_f_111122
_jana_atom_site_adp_f_111123
_jana_atom_site_adp_f_111133
_jana_atom_site_adp_f_111222
_jana_atom_site_adp_f_111223
_jana_atom_site_adp_f_111233
_jana_atom_site_adp_f_111333
_jana_atom_site_adp_f_112222
_jana_atom_site_adp_f_112223
_jana_atom_site_adp_f_112233
_jana_atom_site_adp_f_112333
_jana_atom_site_adp_f_113333
_jana_atom_site_adp_f_122222
_jana_atom_site_adp_f_122223
_jana_atom_site_adp_f_122233
_jana_atom_site_adp_f_122333
_jana_atom_site_adp_f_123333
_jana_atom_site_adp_f_133333
_jana_atom_site_adp_f_222222
_jana_atom_site_adp_f_222223
_jana_atom_site_adp_f_222233
_jana_atom_site_adp_f_222333
_jana_atom_site_adp_f_223333
_jana_atom_site_adp_f_233333
_jana_atom_site_adp_f_333333
? ? ? ? ? ? ? ? ? ? ? ? ? ? ? ? ? ? ? ? ? ? ? ? ? ? ? ? ? ?
